data_4516438
loop_
_publ_author_name
'Lei, Xiao-Wu'
'Yue, Cheng-Yang'
'Zhao, Jian-Qiang'
'Han, Yong-Fang'
'Yang, Jiang-Tao'
'Meng, Rong-Rong'
'Gao, Chuan-Sheng'
'Ding, Hao'
'Wang, Chun-Yan'
'Chen, Wan-Dong'

_publ_section_title
;
 Low-Dimensional Hybrid Cuprous Halides Directed by Transition Metal
 Complex: Syntheses, Crystal Structures, and Photocatalytic Properties
;
_journal_issue 11
_journal_name_full 'Crystal Growth &amp; Design'
_journal_page_first 5416
_journal_paper_doi 10.1021/acs.cgd.5b01037
_journal_volume 15
_journal_year 2015
_chemical_formula_sum 'C30 H24 Cu5 I7 N6 Ni'
_chemical_formula_weight 1733.26
_space_group_IT_number 19
_space_group_name_Hall 'P 2ac 2ab'
_space_group_name_H-M_alt 'P 21 21 21'
_symmetry_cell_setting orthorhombic
_symmetry_space_group_name_H-M 'P 21 21 21'
_atom_sites_solution_hydrogens geom
_atom_sites_solution_primary direct
_atom_sites_solution_secondary difmap
_audit_creation_method SHELXL-97
_cell_angle_alpha 90.00
_cell_angle_beta 90.00
_cell_angle_gamma 90.00
_cell_formula_units_Z 4
_cell_length_a 13.4901(12)
_cell_length_b 13.8822(12)
_cell_length_c 23.859(2)
_cell_measurement_temperature 296(2)
_cell_volume 4468.1(7)
_computing_cell_refinement 'APEX2 Software Suite (Bruker,2005)'
_computing_data_collection 'APEX2 Software Suite (Bruker,2005)'
_computing_data_reduction 'APEX2 Software Suite (Bruker,2005)'
_computing_structure_refinement 'SHELXL-97 (Sheldrick, 2008)'
_computing_structure_solution 'SHELXS-97 (Sheldrick, 2008)'
_diffrn_ambient_temperature 293(2)
_diffrn_measured_fraction_theta_full 0.995
_diffrn_measured_fraction_theta_max 0.995
_diffrn_measurement_device_type 'Bruker SMART CCD area detector'
_diffrn_measurement_method 'phi and omega scans'
_diffrn_radiation_monochromator graphite
_diffrn_radiation_source 'fine-focus sealed tube'
_diffrn_radiation_type MoK\a
_diffrn_radiation_wavelength 0.71073
_diffrn_reflns_av_R_equivalents 0.0303
_diffrn_reflns_av_sigmaI/netI 0.0226
_diffrn_reflns_limit_h_max 17
_diffrn_reflns_limit_h_min -17
_diffrn_reflns_limit_k_max 18
_diffrn_reflns_limit_k_min -18
_diffrn_reflns_limit_l_max 30
_diffrn_reflns_limit_l_min -30
_diffrn_reflns_number 51993
_diffrn_reflns_theta_full 27.65
_diffrn_reflns_theta_max 27.65
_diffrn_reflns_theta_min 1.71
_exptl_absorpt_coefficient_mu 7.615
_exptl_absorpt_correction_T_max 0.6177
_exptl_absorpt_correction_T_min 0.5164
_exptl_absorpt_correction_type multi-scan
_exptl_crystal_colour 'dark red'
_exptl_crystal_density_diffrn 2.577
_exptl_crystal_density_method 'not measured'
_exptl_crystal_description block
_exptl_crystal_F_000 3160
_exptl_crystal_size_max 0.10
_exptl_crystal_size_mid 0.08
_exptl_crystal_size_min 0.07
_refine_diff_density_max 3.156
_refine_diff_density_min -1.137
_refine_diff_density_rms 0.193
_refine_ls_abs_structure_details 'Flack H D (1983), Acta Cryst. A39, 876-881'
_refine_ls_abs_structure_Flack 0.50(4)
_refine_ls_extinction_coef 0
_refine_ls_extinction_method SHELXL
_refine_ls_goodness_of_fit_ref 1.116
_refine_ls_hydrogen_treatment mixed
_refine_ls_matrix_type full
_refine_ls_number_parameters 442
_refine_ls_number_reflns 10285
_refine_ls_number_restraints 0
_refine_ls_restrained_S_all 1.116
_refine_ls_R_factor_all 0.0467
_refine_ls_R_factor_gt 0.0413
_refine_ls_shift/su_max 0.006
_refine_ls_shift/su_mean 0.001
_refine_ls_structure_factor_coef Fsqd
_refine_ls_weighting_details 'calc w=1/[\s^2^(Fo^2^)+(0.0627P)^2^+18.0156P] where P=(Fo^2^+2Fc^2^)/3'
_refine_ls_weighting_scheme calc
_refine_ls_wR_factor_gt 0.1150
_refine_ls_wR_factor_ref 0.1184
_reflns_number_gt 9446
_reflns_number_total 10285
_reflns_threshold_expression >2sigma(I)
_cod_data_source_file cg5b01037_si_004.cif
_cod_data_source_block C30N6H24NiCu5I7
_cod_original_sg_symbol_H-M P212121
_cod_database_code 4516438

loop_
_symmetry_equiv_pos_as_xyz
'x, y, z'
'-x+1/2, -y, z+1/2'
'-x, y+1/2, -z+1/2'
'x+1/2, -y+1/2, -z'

loop_
_atom_site_label
_atom_site_type_symbol
_atom_site_fract_x
_atom_site_fract_y
_atom_site_fract_z
_atom_site_U_iso_or_equiv
_atom_site_adp_type
_atom_site_occupancy
_atom_site_symmetry_multiplicity
_atom_site_calc_flag
I7 I 0.01308(4) 0.24858(5) 0.01054(2) 0.03745(12) Uani 1 1 d
I6 I 0.26466(5) 0.42072(4) -0.04061(3) 0.04150(14) Uani 1 1 d
I5 I 0.25940(5) 0.23022(5) 0.10731(3) 0.04681(15) Uani 1 1 d
I4 I 0.10243(5) 0.27696(5) -0.17145(3) 0.04548(15) Uani 1 1 d
I3 I 0.26615(5) 0.09151(5) -0.05717(3) 0.04656(15) Uani 1 1 d
I2 I -0.03851(6) 0.02341(5) -0.10887(3) 0.05121(16) Uani 1 1 d
I1 I -0.03809(7) 0.51511(6) -0.07601(4) 0.0650(2) Uani 1 1 d
Ni1 Ni -0.10816(8) -0.27253(8) 0.16382(4) 0.0338(2) Uani 1 1 d
Cu5 Cu 0.21578(10) 0.24985(10) -0.00475(6) 0.0530(3) Uani 1 1 d
Cu4 Cu 0.08203(13) 0.36692(12) -0.07603(7) 0.0648(4) Uani 1 1 d
Cu3 Cu 0.08803(13) 0.16233(11) -0.08570(6) 0.0620(4) Uani 1 1 d
Cu2 Cu -0.12902(13) 0.15252(13) -0.04732(7) 0.0683(4) Uani 1 1 d
Cu1 Cu -0.13120(14) 0.36825(13) -0.03691(8) 0.0728(4) Uani 1 1 d
N5 N -0.0250(6) -0.2711(6) 0.2380(3) 0.0400(16) Uani 1 1 d
N3 N -0.2227(6) -0.1875(6) 0.1937(3) 0.0404(17) Uani 1 1 d
C16 C -0.2776(7) -0.3376(7) 0.2300(4) 0.041(2) Uani 1 1 d
N2 N -0.1691(6) -0.2639(6) 0.0839(3) 0.0445(18) Uani 1 1 d
N4 N -0.2036(6) -0.3751(6) 0.1993(3) 0.0411(17) Uani 1 1 d
N1 N -0.0260(7) -0.1579(6) 0.1281(4) 0.0486(19) Uani 1 1 d
C15 C -0.2903(6) -0.2318(8) 0.2253(4) 0.041(2) Uani 1 1 d
N6 N 0.0014(6) -0.3713(6) 0.1441(3) 0.0413(17) Uani 1 1 d
C25 C 0.0576(7) -0.3253(7) 0.2368(4) 0.043(2) Uani 1 1 d
C21 C -0.0438(7) -0.2178(9) 0.2830(4) 0.048(2) Uani 1 1 d
H21 H -0.0996 -0.1786 0.2836 0.058 Uiso 1 1 calc
C11 C -0.2337(8) -0.0937(7) 0.1829(4) 0.048(2) Uani 1 1 d
H11 H -0.1855 -0.0627 0.1617 0.057 Uiso 1 1 calc
C22 C 0.0183(9) -0.2198(10) 0.3288(4) 0.060(3) Uani 1 1 d
H22 H 0.0043 -0.1831 0.3604 0.071 Uiso 1 1 calc
C13 C -0.3784(10) -0.0846(11) 0.2395(6) 0.068(3) Uani 1 1 d
H13 H -0.4268 -0.0483 0.2575 0.081 Uiso 1 1 calc
C14 C -0.3698(9) -0.1845(9) 0.2499(5) 0.057(3) Uani 1 1 d
H14 H -0.4153 -0.2171 0.2721 0.068 Uiso 1 1 calc
C17 C -0.3378(8) -0.3956(10) 0.2626(5) 0.056(3) Uani 1 1 d
H17 H -0.3862 -0.3677 0.2851 0.067 Uiso 1 1 calc
C23 C 0.1011(9) -0.2768(12) 0.3268(6) 0.076(4) Uani 1 1 d
H23 H 0.1432 -0.2803 0.3576 0.091 Uiso 1 1 calc
C6 C -0.1315(9) -0.1945(8) 0.0512(4) 0.054(3) Uani 1 1 d
C5 C -0.0489(8) -0.1367(7) 0.0743(4) 0.044(2) Uani 1 1 d
C26 C 0.0706(8) -0.3846(8) 0.1835(5) 0.049(2) Uani 1 1 d
C29 C 0.0882(10) -0.4804(11) 0.0831(5) 0.068(4) Uani 1 1 d
H29 H 0.0939 -0.5110 0.0486 0.081 Uiso 1 1 calc
C4 C -0.0012(9) -0.0637(9) 0.0467(5) 0.058(3) Uani 1 1 d
H4 H -0.0186 -0.0495 0.0099 0.070 Uiso 1 1 calc
C20 C -0.1894(9) -0.4712(7) 0.2001(4) 0.048(2) Uani 1 1 d
H20 H -0.1369 -0.4968 0.1797 0.057 Uiso 1 1 calc
C3 C 0.0683(11) -0.0137(9) 0.0713(7) 0.074(4) Uani 1 1 d
H3 H 0.1005 0.0352 0.0518 0.089 Uiso 1 1 calc
C18 C -0.3266(10) -0.4955(10) 0.2623(5) 0.064(3) Uani 1 1 d
H18 H -0.3689 -0.5351 0.2827 0.077 Uiso 1 1 calc
C30 C 0.0089(9) -0.4185(9) 0.0941(4) 0.054(3) Uani 1 1 d
H30 H -0.0396 -0.4094 0.0669 0.064 Uiso 1 1 calc
C19 C -0.2497(10) -0.5336(7) 0.2302(5) 0.058(3) Uani 1 1 d
H19 H -0.2389 -0.5997 0.2290 0.069 Uiso 1 1 calc
C1 C 0.0460(11) -0.1083(9) 0.1518(6) 0.063(3) Uani 1 1 d
H1 H 0.0648 -0.1257 0.1880 0.076 Uiso 1 1 calc
C12 C -0.3126(9) -0.0413(7) 0.2017(5) 0.056(3) Uani 1 1 d
H12 H -0.3225 0.0217 0.1896 0.067 Uiso 1 1 calc
C8 C -0.2480(14) -0.2302(16) -0.0202(6) 0.102(6) Uani 1 1 d
H8 H -0.2733 -0.2195 -0.0559 0.122 Uiso 1 1 calc
C9 C -0.2888(14) -0.3101(12) 0.0135(6) 0.085(5) Uani 1 1 d
H9 H -0.3389 -0.3511 0.0013 0.103 Uiso 1 1 calc
C28 C 0.1565(11) -0.4950(10) 0.1237(7) 0.075(4) Uani 1 1 d
H28 H 0.2082 -0.5380 0.1174 0.091 Uiso 1 1 calc
C27 C 0.1506(9) -0.4460(9) 0.1752(6) 0.064(3) Uani 1 1 d
H27 H 0.1986 -0.4544 0.2027 0.077 Uiso 1 1 calc
C7 C -0.1753(13) -0.1720(11) -0.0011(5) 0.074(4) Uani 1 1 d
H7 H -0.1546 -0.1187 -0.0216 0.089 Uiso 1 1 calc
C10 C -0.2446(10) -0.3164(9) 0.0642(5) 0.064(3) Uani 1 1 d
H10 H -0.2698 -0.3630 0.0884 0.077 Uiso 1 1 calc
C24 C 0.1210(12) -0.3269(11) 0.2811(6) 0.076(4) Uani 1 1 d
H24 H 0.1787 -0.3634 0.2792 0.091 Uiso 1 1 calc
C2 C 0.0950(11) -0.0335(10) 0.1273(7) 0.073(4) Uani 1 1 d
H2 H 0.1428 0.0022 0.1462 0.088 Uiso 1 1 calc

loop_
_atom_site_aniso_label
_atom_site_aniso_U_11
_atom_site_aniso_U_22
_atom_site_aniso_U_33
_atom_site_aniso_U_23
_atom_site_aniso_U_13
_atom_site_aniso_U_12
I7 0.0270(2) 0.0484(3) 0.0370(3) -0.0004(2) 0.0004(2) -0.0012(2)
I6 0.0345(3) 0.0427(3) 0.0472(3) 0.0026(2) -0.0053(2) -0.0046(2)
I5 0.0414(3) 0.0614(4) 0.0377(3) 0.0014(3) 0.0018(2) 0.0008(3)
I4 0.0451(3) 0.0518(3) 0.0395(3) 0.0047(3) -0.0054(2) -0.0107(3)
I3 0.0436(3) 0.0459(3) 0.0502(3) -0.0104(3) -0.0041(3) 0.0056(3)
I2 0.0573(4) 0.0492(3) 0.0471(3) -0.0012(3) 0.0024(3) -0.0115(3)
I1 0.0573(4) 0.0574(4) 0.0804(5) 0.0182(4) 0.0014(4) 0.0023(4)
Ni1 0.0348(5) 0.0383(5) 0.0285(5) 0.0016(4) 0.0008(4) 0.0030(4)
Cu5 0.0539(7) 0.0478(7) 0.0574(7) -0.0031(6) 0.0001(6) -0.0001(6)
Cu4 0.0623(9) 0.0691(9) 0.0630(9) -0.0065(7) -0.0025(7) 0.0038(7)
Cu3 0.0651(9) 0.0612(8) 0.0596(8) 0.0093(7) -0.0068(7) -0.0132(7)
Cu2 0.0675(10) 0.0721(10) 0.0652(9) -0.0085(8) -0.0094(8) 0.0091(8)
Cu1 0.0764(11) 0.0784(11) 0.0635(9) 0.0035(8) -0.0006(8) -0.0203(9)
N5 0.038(4) 0.048(4) 0.033(3) -0.001(3) 0.003(3) -0.001(3)
N3 0.044(4) 0.041(4) 0.036(4) -0.003(3) 0.001(3) 0.010(3)
C16 0.040(5) 0.051(5) 0.033(4) 0.001(4) -0.003(4) 0.000(4)
N2 0.053(5) 0.045(4) 0.035(4) -0.006(3) -0.006(3) 0.006(4)
N4 0.046(4) 0.038(4) 0.039(4) 0.001(3) 0.000(3) -0.006(3)
N1 0.049(5) 0.051(5) 0.046(4) 0.000(4) 0.006(4) 0.006(4)
C15 0.032(4) 0.055(6) 0.036(4) 0.005(4) -0.001(3) 0.002(4)
N6 0.043(4) 0.045(4) 0.036(4) -0.006(3) 0.005(3) 0.003(3)
C25 0.041(5) 0.046(5) 0.042(5) 0.004(4) -0.001(4) 0.008(4)
C21 0.040(5) 0.073(7) 0.031(4) -0.007(4) 0.000(4) 0.005(5)
C11 0.051(5) 0.040(5) 0.051(5) -0.003(4) 0.004(5) 0.006(4)
C22 0.062(6) 0.083(8) 0.033(5) -0.011(5) 0.002(5) 0.006(6)
C13 0.063(7) 0.078(8) 0.062(7) -0.009(6) 0.003(6) 0.036(7)
C14 0.052(6) 0.057(6) 0.062(7) -0.006(5) 0.007(5) 0.011(5)
C17 0.039(5) 0.083(8) 0.046(6) -0.004(5) 0.003(4) -0.009(5)
C23 0.055(7) 0.096(10) 0.076(9) 0.008(8) -0.030(7) -0.006(7)
C6 0.065(7) 0.064(6) 0.032(5) 0.002(4) 0.009(4) 0.027(5)
C5 0.049(5) 0.048(5) 0.037(5) 0.005(4) 0.011(4) 0.010(4)
C26 0.045(5) 0.049(5) 0.052(6) 0.005(4) 0.014(4) 0.006(4)
C29 0.053(7) 0.086(9) 0.064(7) -0.035(7) 0.005(6) 0.019(6)
C4 0.053(6) 0.060(7) 0.061(7) 0.011(5) 0.010(5) 0.010(5)
C20 0.064(6) 0.039(5) 0.040(5) 0.000(4) 0.003(5) 0.012(5)
C3 0.073(9) 0.047(6) 0.103(11) 0.038(7) 0.033(8) 0.001(6)
C18 0.060(7) 0.073(8) 0.059(7) 0.010(6) 0.011(6) -0.018(6)
C30 0.053(6) 0.060(6) 0.048(5) -0.014(5) 0.017(5) 0.009(5)
C19 0.071(8) 0.036(5) 0.067(7) 0.008(4) 0.005(6) -0.012(5)
C1 0.075(8) 0.049(6) 0.065(7) 0.014(5) -0.006(6) -0.011(6)
C12 0.063(7) 0.033(5) 0.071(7) 0.004(5) -0.005(6) 0.017(5)
C8 0.104(12) 0.155(17) 0.045(7) 0.009(9) -0.032(8) 0.009(13)
C9 0.116(13) 0.077(9) 0.063(8) -0.010(7) -0.037(9) -0.007(9)
C28 0.065(8) 0.060(7) 0.101(11) -0.020(7) 0.033(8) 0.013(6)
C27 0.047(6) 0.058(7) 0.087(9) -0.007(6) -0.011(6) 0.021(5)
C7 0.101(11) 0.076(9) 0.044(6) -0.006(6) -0.014(7) 0.006(8)
C10 0.070(8) 0.057(6) 0.065(7) -0.009(5) -0.022(6) 0.001(6)
C24 0.087(10) 0.083(9) 0.057(7) -0.005(7) -0.029(7) 0.019(8)
C2 0.065(8) 0.064(8) 0.091(10) 0.013(7) 0.001(7) -0.012(7)

loop_
_atom_type_symbol
_atom_type_description
_atom_type_scat_dispersion_real
_atom_type_scat_dispersion_imag
_atom_type_scat_source
C C 0.0033 0.0016 'International Tables Vol C Tables 4.2.6.8 and 6.1.1.4'
H H 0.0000 0.0000 'International Tables Vol C Tables 4.2.6.8 and 6.1.1.4'
N N 0.0061 0.0033 'International Tables Vol C Tables 4.2.6.8 and 6.1.1.4'
Ni Ni 0.3393 1.1124 'International Tables Vol C Tables 4.2.6.8 and 6.1.1.4'
Cu Cu 0.3201 1.2651 'International Tables Vol C Tables 4.2.6.8 and 6.1.1.4'
I I -0.4742 1.8119 'International Tables Vol C Tables 4.2.6.8 and 6.1.1.4'

loop_
_geom_angle_atom_site_label_1
_geom_angle_atom_site_label_2
_geom_angle_atom_site_label_3
_geom_angle
_geom_angle_site_symmetry_1
_geom_angle_site_symmetry_3
Cu2 I7 Cu5 129.51(5) . .
Cu2 I7 Cu3 67.97(5) . .
Cu5 I7 Cu3 62.16(5) . .
Cu2 I7 Cu1 66.07(5) . .
Cu5 I7 Cu1 129.21(5) . .
Cu3 I7 Cu1 100.05(5) . .
Cu2 I7 Cu4 98.50(6) . .
Cu5 I7 Cu4 64.48(5) . .
Cu3 I7 Cu4 61.46(5) . .
Cu1 I7 Cu4 65.42(5) . .
Cu5 I6 Cu4 67.76(5) . .
Cu5 I6 Cu2 62.80(5) . 4
Cu4 I6 Cu2 127.82(6) . 4
Cu1 I5 Cu2 69.69(6) 4 4
Cu1 I5 Cu5 63.21(5) 4 .
Cu2 I5 Cu5 62.21(5) 4 .
Cu3 I4 Cu4 66.34(5) . .
Cu5 I3 Cu3 65.25(5) . .
Cu5 I3 Cu1 64.00(5) . 4
Cu3 I3 Cu1 126.52(6) . 4
Cu2 I2 Cu3 71.54(6) . .
Cu1 I1 Cu4 71.30(6) . .
N6 Ni1 N3 171.3(3) . .
N6 Ni1 N2 96.4(3) . .
N3 Ni1 N2 89.3(3) . .
N6 Ni1 N5 79.4(3) . .
N3 Ni1 N5 95.9(3) . .
N2 Ni1 N5 170.2(3) . .
N6 Ni1 N4 94.6(3) . .
N3 Ni1 N4 77.9(3) . .
N2 Ni1 N4 99.6(3) . .
N5 Ni1 N4 89.7(3) . .
N6 Ni1 N1 91.9(3) . .
N3 Ni1 N1 95.8(3) . .
N2 Ni1 N1 78.2(3) . .
N5 Ni1 N1 93.0(3) . .
N4 Ni1 N1 173.4(3) . .
I6 Cu5 I3 122.79(6) . .
I6 Cu5 I5 110.80(5) . .
I3 Cu5 I5 109.00(6) . .
I6 Cu5 I7 107.46(5) . .
I3 Cu5 I7 108.36(5) . .
I5 Cu5 I7 94.75(5) . .
I6 Cu5 Cu2 60.90(5) . 4
I3 Cu5 Cu2 115.23(6) . 4
I5 Cu5 Cu2 56.92(5) . 4
I7 Cu5 Cu2 133.55(7) . 4
I6 Cu5 Cu1 117.39(7) . 4
I3 Cu5 Cu1 59.33(5) . 4
I5 Cu5 Cu1 56.14(5) . 4
I7 Cu5 Cu1 132.52(7) . 4
Cu2 Cu5 Cu1 64.86(6) 4 4
I6 Cu5 Cu3 108.51(6) . .
I3 Cu5 Cu3 58.47(5) . .
I5 Cu5 Cu3 138.00(6) . .
I7 Cu5 Cu3 59.28(5) . .
Cu2 Cu5 Cu3 163.88(7) 4 .
Cu1 Cu5 Cu3 115.64(7) 4 .
I6 Cu5 Cu4 57.78(5) . .
I3 Cu5 Cu4 110.12(6) . .
I5 Cu5 Cu4 137.90(6) . .
I7 Cu5 Cu4 58.41(5) . .
Cu2 Cu5 Cu4 116.52(7) 4 .
Cu1 Cu5 Cu4 165.32(7) 4 .
Cu3 Cu5 Cu4 58.57(5) . .
I4 Cu4 I1 116.17(7) . .
I4 Cu4 I6 107.94(6) . .
I1 Cu4 I6 110.24(7) . .
I4 Cu4 I7 113.44(6) . .
I1 Cu4 I7 104.79(6) . .
I6 Cu4 I7 103.52(6) . .
I4 Cu4 Cu3 56.63(5) . .
I1 Cu4 Cu3 143.15(8) . .
I6 Cu4 Cu3 105.91(7) . .
I7 Cu4 Cu3 58.95(5) . .
I4 Cu4 Cu5 100.01(6) . .
I1 Cu4 Cu5 143.81(7) . .
I6 Cu4 Cu5 54.46(4) . .
I7 Cu4 Cu5 57.11(4) . .
Cu3 Cu4 Cu5 58.87(5) . .
I4 Cu4 Cu1 111.85(7) . .
I1 Cu4 Cu1 53.60(5) . .
I6 Cu4 Cu1 140.07(7) . .
I7 Cu4 Cu1 57.29(5) . .
Cu3 Cu4 Cu1 93.33(7) . .
Cu5 Cu4 Cu1 113.90(7) . .
I4 Cu3 I2 109.36(6) . .
I4 Cu3 I3 110.92(6) . .
I2 Cu3 I3 111.42(6) . .
I4 Cu3 I7 114.43(6) . .
I2 Cu3 I7 104.65(6) . .
I3 Cu3 I7 105.90(5) . .
I4 Cu3 Cu4 57.03(5) . .
I2 Cu3 Cu4 136.72(8) . .
I3 Cu3 Cu4 111.71(7) . .
I7 Cu3 Cu4 59.59(5) . .
I4 Cu3 Cu5 103.09(6) . .
I2 Cu3 Cu5 147.50(7) . .
I3 Cu3 Cu5 56.27(4) . .
I7 Cu3 Cu5 58.56(4) . .
Cu4 Cu3 Cu5 62.56(6) . .
I2 Cu2 I5 112.58(7) . 4_455
I2 Cu2 I7 107.00(6) . .
I5 Cu2 I7 112.07(7) 4_455 .
I2 Cu2 I6 114.82(7) . 4_455
I5 Cu2 I6 110.24(7) 4_455 4_455
I7 Cu2 I6 99.37(6) . 4_455
I2 Cu2 Cu5 158.93(8) . 4_455
I5 Cu2 Cu5 60.87(5) 4_455 4_455
I7 Cu2 Cu5 93.72(6) . 4_455
I6 Cu2 Cu5 56.30(5) 4_455 4_455
I2 Cu2 Cu1 137.13(9) . .
I5 Cu2 Cu1 54.87(5) 4_455 .
I7 Cu2 Cu1 58.33(5) . .
I6 Cu2 Cu1 107.56(7) 4_455 .
Cu5 Cu2 Cu1 58.07(6) 4_455 .
I1 Cu1 I5 117.16(7) . 4_455
I1 Cu1 I3 112.89(7) . 4_455
I5 Cu1 I3 110.63(7) 4_455 4_455
I1 Cu1 I7 106.14(7) . .
I5 Cu1 I7 109.96(7) 4_455 .
I3 Cu1 I7 98.24(6) 4_455 .
I1 Cu1 Cu5 161.41(9) . 4_455
I5 Cu1 Cu5 60.66(5) 4_455 4_455
I3 Cu1 Cu5 56.66(5) 4_455 4_455
I7 Cu1 Cu5 91.22(6) . 4_455
I1 Cu1 Cu2 139.10(9) . .
I5 Cu1 Cu2 55.44(5) 4_455 .
I3 Cu1 Cu2 106.28(7) 4_455 .
I7 Cu1 Cu2 55.60(5) . .
Cu5 Cu1 Cu2 57.07(6) 4_455 .
I1 Cu1 Cu4 55.11(5) . .
I5 Cu1 Cu4 109.55(7) 4_455 .
I3 Cu1 Cu4 138.32(7) 4_455 .
I7 Cu1 Cu4 57.29(5) . .
Cu5 Cu1 Cu4 143.35(9) 4_455 .
Cu2 Cu1 Cu4 87.66(7) . .
C21 N5 C25 119.1(8) . .
C21 N5 Ni1 125.9(7) . .
C25 N5 Ni1 114.9(6) . .
C15 N3 C11 118.8(8) . .
C15 N3 Ni1 116.2(6) . .
C11 N3 Ni1 124.9(7) . .
N4 C16 C17 121.2(10) . .
N4 C16 C15 115.4(8) . .
C17 C16 C15 123.4(10) . .
C6 N2 C10 118.4(10) . .
C6 N2 Ni1 115.2(7) . .
C10 N2 Ni1 126.3(8) . .
C16 N4 C20 118.8(9) . .
C16 N4 Ni1 114.4(6) . .
C20 N4 Ni1 126.1(7) . .
C1 N1 C5 117.5(10) . .
C1 N1 Ni1 127.3(8) . .
C5 N1 Ni1 115.2(7) . .
N3 C15 C14 123.3(10) . .
N3 C15 C16 114.8(8) . .
C14 C15 C16 121.8(9) . .
C26 N6 C30 119.7(9) . .
C26 N6 Ni1 115.4(6) . .
C30 N6 Ni1 124.8(7) . .
N5 C25 C24 120.9(10) . .
N5 C25 C26 114.5(8) . .
C24 C25 C26 124.5(10) . .
N5 C21 C22 121.0(10) . .
N3 C11 C12 122.9(10) . .
C23 C22 C21 118.7(11) . .
C12 C13 C14 118.8(10) . .
C15 C14 C13 117.1(11) . .
C16 C17 C18 120.8(11) . .
C24 C23 C22 119.9(12) . .
N2 C6 C7 121.0(12) . .
N2 C6 C5 117.2(9) . .
C7 C6 C5 121.5(11) . .
N1 C5 C4 120.7(11) . .
N1 C5 C6 114.1(9) . .
C4 C5 C6 125.2(10) . .
N6 C26 C27 121.7(11) . .
N6 C26 C25 115.6(8) . .
C27 C26 C25 122.7(11) . .
C28 C29 C30 118.7(11) . .
C3 C4 C5 121.0(12) . .
N4 C20 C19 122.7(10) . .
C4 C3 C2 120.3(11) . .
C19 C18 C17 117.4(10) . .
N6 C30 C29 121.1(11) . .
C20 C19 C18 119.0(10) . .
N1 C1 C2 124.8(12) . .
C11 C12 C13 118.4(10) . .
C7 C8 C9 122.5(12) . .
C10 C9 C8 111.8(14) . .
C29 C28 C27 120.9(11) . .
C26 C27 C28 117.8(12) . .
C8 C7 C6 117.9(14) . .
N2 C10 C9 127.9(14) . .
C23 C24 C25 120.3(13) . .
C1 C2 C3 115.6(13) . .

loop_
_geom_bond_atom_site_label_1
_geom_bond_atom_site_label_2
_geom_bond_distance
_geom_bond_site_symmetry_2
I7 Cu2 2.7128(18) .
I7 Cu5 2.7588(15) .
I7 Cu3 2.7800(18) .
I7 Cu1 2.798(2) .
I7 Cu4 2.7984(19) .
I6 Cu5 2.6064(16) .
I6 Cu4 2.7096(18) .
I6 Cu2 2.737(2) 4
I5 Cu1 2.6207(19) 4
I5 Cu2 2.6390(18) 4
I5 Cu5 2.7511(16) .
I4 Cu3 2.5992(16) .
I4 Cu4 2.6110(18) .
I3 Cu5 2.6187(16) .
I3 Cu3 2.6839(19) .
I3 Cu1 2.696(2) 4
I2 Cu2 2.6190(18) .
I2 Cu3 2.6342(17) .
I1 Cu1 2.5698(19) .
I1 Cu4 2.6188(19) .
Ni1 N6 2.070(8) .
Ni1 N3 2.071(8) .
Ni1 N2 2.080(8) .
Ni1 N5 2.095(7) .
Ni1 N4 2.098(8) .
Ni1 N1 2.118(9) .
Cu5 Cu2 2.786(2) 4
Cu5 Cu1 2.817(2) 4
Cu5 Cu3 2.859(2) .
Cu5 Cu4 2.965(2) .
Cu4 Cu3 2.851(2) .
Cu4 Cu1 3.024(3) .
Cu2 I5 2.6391(18) 4_455
Cu2 I6 2.737(2) 4_455
Cu2 Cu5 2.786(2) 4_455
Cu2 Cu1 3.005(3) .
Cu1 I5 2.6206(19) 4_455
Cu1 I3 2.696(2) 4_455
Cu1 Cu5 2.817(2) 4_455
N5 C21 1.328(12) .
N5 C25 1.345(12) .
N3 C15 1.334(12) .
N3 C11 1.336(12) .
C16 N4 1.342(13) .
C16 C17 1.384(15) .
C16 C15 1.483(14) .
N2 C6 1.340(14) .
N2 C10 1.338(15) .
N4 C20 1.349(12) .
N1 C1 1.318(16) .
N1 C5 1.354(13) .
C15 C14 1.387(14) .
N6 C26 1.338(14) .
N6 C30 1.364(12) .
C25 C24 1.359(16) .
C25 C26 1.524(15) .
C21 C22 1.376(14) .
C11 C12 1.365(15) .
C22 C23 1.370(19) .
C13 C12 1.402(19) .
C13 C14 1.413(18) .
C17 C18 1.394(19) .
C23 C24 1.32(2) .
C6 C7 1.414(16) .
C6 C5 1.480(17) .
C5 C4 1.370(15) .
C26 C27 1.389(15) .
C29 C28 1.35(2) .
C29 C30 1.397(16) .
C4 C3 1.31(2) .
C20 C19 1.388(15) .
C3 C2 1.41(2) .
C18 C19 1.394(18) .
C1 C2 1.364(17) .
C8 C7 1.35(2) .
C8 C9 1.48(3) .
C9 C10 1.351(18) .
C28 C27 1.407(19) .

loop_
_geom_hbond_atom_site_label_D
_geom_hbond_atom_site_label_H
_geom_hbond_atom_site_label_A
_geom_hbond_distance_DH
_geom_hbond_distance_HA
_geom_hbond_distance_DA
_geom_hbond_angle_DHA
_geom_hbond_site_symmetry_A
C4 H4 I2 0.93 3.02 3.935(12) 168.3 1
C12 H12 I4 0.93 3.00 3.911(10) 165.4 4_455
C14 H14 I4 0.93 2.98 3.876(12) 162.6 2_455

loop_
_platon_squeeze_void_nr
_platon_squeeze_void_average_x
_platon_squeeze_void_average_y
_platon_squeeze_void_average_z
_platon_squeeze_void_volume
_platon_squeeze_void_count_electrons
1 0.085 0.257 0.646 106.7 17.0
2 -0.085 0.757 0.854 106.8 17.6
3 0.415 0.743 0.146 106.8 18.3
4 0.585 0.243 0.354 106.7 17.5
